data_7227517
loop_
_publ_author_name
'Orsi, Angelica'
'Price, David J.'
'Kahr, J\"urgen'
'Pillai, Renjith S.'
'Sneddon, Scott'
'Cao, Shuai'
'Benoit, Virginie'
'\/Lozi\'nska, Magdalena M.'
'Cordes, David B.'
'Slawin, Alexandra M. Z.'
'Llewellyn, Philip L.'
'Casely, Ian'
'Ashbrook, Sharon E.'
'Maurin, Guillaume'
'Wright, Paul A.'

_publ_section_title
;
 Porous zinc and cobalt 2-nitroimidazolate frameworks with six-membered
 ring windows and a layered cobalt 2-nitroimidazolate polymorph
;
_journal_issue 10
_journal_name_full CrystEngComm
_journal_page_first 1377
_journal_paper_doi 10.1039/C6CE02476A
_journal_volume 19
_journal_year 2017
_chemical_formula_moiety 'C6 H4 Co N6 O4'
_chemical_formula_sum 'C6 H4 Co N6 O4'
_chemical_formula_weight 283.07
_space_group_crystal_system tetragonal
_space_group_IT_number 141
_space_group_name_Hall '-I 4bd 2'
_space_group_name_H-M_alt 'I 41/a m d'
_symmetry_space_group_name_Hall '-I 4bd 2'
_symmetry_space_group_name_H-M 'I 41/a m d :2'
_atom_sites_solution_hydrogens geom
_atom_sites_solution_primary direct
_atom_sites_solution_secondary difmap
_audit_creation_date 2016-08-02
_audit_creation_method 'by CrystalStructure 4.2'
_audit_update_record
;
2016-09-27 deposited with the CCDC.
2017-01-23 downloaded from the CCDC.
;
_cell_angle_alpha 90.0000
_cell_angle_beta 90.0000
_cell_angle_gamma 90.0000
_cell_formula_units_Z 4
_cell_length_a 6.025(18)
_cell_length_b 6.025(18)
_cell_length_c 26.95(8)
_cell_measurement_reflns_used 375
_cell_measurement_temperature 173
_cell_measurement_theta_max 68.25
_cell_measurement_theta_min 7.53
_cell_volume 978(5)
_computing_cell_refinement 'CrystalClear-SM Expert 2.0 r2'
_computing_data_collection 'CrystalClear-SM Expert 2.0 r2 (Rigaku, 2009)'
_computing_data_reduction 'CrystalClear-SM Expert 2.0 r2'
_computing_molecular_graphics 'CrystalStructure 4.2'
_computing_publication_material 'CrystalStructure 4.2 (Rigaku, 2015)'
_computing_structure_refinement 'SHELXL Version 2014/7 (Sheldrick, 2008)'
_computing_structure_solution 'SHELXS97 (Sheldrick, 2008)'
_diffrn_ambient_temperature 173
_diffrn_detector_area_resol_mean 29.257
_diffrn_measured_fraction_theta_full 0.996
_diffrn_measured_fraction_theta_max 0.996
_diffrn_measurement_device_type 'Rigaku Saturn70'
_diffrn_measurement_method \w
_diffrn_radiation_type 'Cu K\a'
_diffrn_radiation_wavelength 1.54187
_diffrn_reflns_av_R_equivalents 0.2823
_diffrn_reflns_Laue_measured_fraction_full 0.996
_diffrn_reflns_Laue_measured_fraction_max 0.996
_diffrn_reflns_limit_h_max 7
_diffrn_reflns_limit_h_min -7
_diffrn_reflns_limit_k_max 7
_diffrn_reflns_limit_k_min -7
_diffrn_reflns_limit_l_max 31
_diffrn_reflns_limit_l_min -29
_diffrn_reflns_number 6242
_diffrn_reflns_point_group_measured_fraction_full 0.996
_diffrn_reflns_point_group_measured_fraction_max 0.996
_diffrn_reflns_theta_full 67.645
_diffrn_reflns_theta_max 67.645
_diffrn_reflns_theta_min 6.571
_diffrn_standards_number 0
_exptl_absorpt_coefficient_mu 13.988
_exptl_absorpt_correction_T_max 0.657
_exptl_absorpt_correction_T_min 0.091
_exptl_absorpt_correction_type multi-scan
_exptl_absorpt_process_details 'REQAB (Rigaku, 1998)'
_exptl_crystal_colour red
_exptl_crystal_density_diffrn 1.922
_exptl_crystal_density_method 'not measured'
_exptl_crystal_description prism
_exptl_crystal_F_000 564.00
_exptl_crystal_recrystallization_method 'Re-crystallisation from solvent: DMF'
_exptl_crystal_size_max 0.030
_exptl_crystal_size_mid 0.030
_exptl_crystal_size_min 0.030
_refine_diff_density_max 0.57
_refine_diff_density_min -0.43
_refine_ls_extinction_coef 0.0027(16)
_refine_ls_extinction_method SHELXL
_refine_ls_goodness_of_fit_ref 1.205
_refine_ls_hydrogen_treatment constr
_refine_ls_number_parameters 30
_refine_ls_number_reflns 273
_refine_ls_number_restraints 0
_refine_ls_R_factor_all 0.1173
_refine_ls_R_factor_gt 0.0977
_refine_ls_shift/su_max 0.000
_refine_ls_structure_factor_coef Fsqd
_refine_ls_weighting_details 'w = 1/[\s^2^(Fo^2^)+(0.1570P)^2^+2.8079P] where P=(Fo^2^+2Fc^2^)/3'
_refine_ls_weighting_scheme calc
_refine_ls_wR_factor_gt 0.2787
_refine_ls_wR_factor_ref 0.2973
_reflns_Friedel_coverage 0.000
_reflns_number_gt 223
_reflns_number_total 273
_reflns_threshold_expression F^2^>2.0\s(F^2^)
_cod_data_source_file c6ce02476a2.cif
_cod_data_source_block 3
_cod_depositor_comments 'Adding full bibliography for 7227517--7227518.cif.'
_cod_database_code 7227517

loop_
_space_group_symop_operation_xyz
'x, y, z'
'x, -y+1/2, z'
'y+1/4, x+1/4, z+3/4'
'y+1/4, -x+1/4, z+3/4'
'-x, y, z'
'-x, -y+1/2, z'
'-y+3/4, x+1/4, z+3/4'
'-y+3/4, -x+1/4, z+3/4'
'x+1/2, y+1/2, z+1/2'
'x+1/2, -y+1, z+1/2'
'y+3/4, x+3/4, z+5/4'
'y+3/4, -x+3/4, z+5/4'
'-x+1/2, y+1/2, z+1/2'
'-x+1/2, -y+1, z+1/2'
'-y+5/4, x+3/4, z+5/4'
'-y+5/4, -x+3/4, z+5/4'
'-x, -y, -z'
'-x, y-1/2, -z'
'-y-1/4, -x-1/4, -z-3/4'
'-y-1/4, x-1/4, -z-3/4'
'x, -y, -z'
'x, y-1/2, -z'
'y-3/4, -x-1/4, -z-3/4'
'y-3/4, x-1/4, -z-3/4'
'-x+1/2, -y+1/2, -z+1/2'
'-x+1/2, y, -z+1/2'
'-y+1/4, -x+1/4, -z-1/4'
'-y+1/4, x+1/4, -z-1/4'
'x+1/2, -y+1/2, -z+1/2'
'x+1/2, y, -z+1/2'
'y-1/4, -x+1/4, -z-1/4'
'y-1/4, x+1/4, -z-1/4'

loop_
_atom_site_label
_atom_site_type_symbol
_atom_site_fract_x
_atom_site_fract_y
_atom_site_fract_z
_atom_site_U_iso_or_equiv
_atom_site_adp_type
_atom_site_occupancy
_atom_site_site_symmetry_order
_atom_site_calc_flag
_atom_site_refinement_flags_posn
_atom_site_refinement_flags_adp
_atom_site_refinement_flags_occupancy
Co1 Co 0.0000 0.7500 0.1250 0.081(2) Uani 1 8 d S T P
O1 O 0.6805(16) 0.7500 0.1942(3) 0.084(3) Uani 1 2 d S T P
N1 N 0.5000 0.7500 0.1727(5) 0.073(4) Uani 1 4 d S T P
N3 N 0.3103(17) 0.7500 0.0946(3) 0.069(3) Uani 1 2 d S T P
C2 C 0.5000 0.7500 0.1200(6) 0.065(4) Uani 1 4 d S T P
C4 C 0.387(2) 0.7500 0.0466(4) 0.072(3) Uani 1 2 d S T P
H4 H 0.2964 0.7500 0.0177 0.086 Uiso 1 2 calc R U P

loop_
_atom_site_aniso_label
_atom_site_aniso_U_11
_atom_site_aniso_U_22
_atom_site_aniso_U_33
_atom_site_aniso_U_23
_atom_site_aniso_U_13
_atom_site_aniso_U_12
Co1 0.060(2) 0.060(2) 0.122(4) 0.000 0.000 0.000
O1 0.112(7) 0.076(5) 0.065(5) 0.000 -0.021(5) 0.000
N1 0.088(10) 0.073(8) 0.059(8) 0.000 0.000 0.000
N3 0.085(7) 0.066(5) 0.057(5) 0.000 -0.007(5) 0.000
C2 0.077(11) 0.053(8) 0.063(9) 0.000 0.000 0.000
C4 0.068(7) 0.076(7) 0.072(6) 0.000 0.002(5) 0.000

loop_
_atom_type_symbol
_atom_type_description
_atom_type_scat_dispersion_real
_atom_type_scat_dispersion_imag
_atom_type_scat_source
C C 0.0181 0.0091
;
International Tables for Crystallography
(Vol. C, Tables 4.2.6.8 and 6.1.1.4)
;
H H 0.0000 0.0000
;
International Tables for Crystallography
(Vol. C, Table 6.1.1.4)
;
N N 0.0311 0.0180
;
International Tables for Crystallography
(Vol. C, Tables 4.2.6.8 and 6.1.1.4)
;
O O 0.0492 0.0322
;
International Tables for Crystallography
(Vol. C, Tables 4.2.6.8 and 6.1.1.4)
;
Co Co -2.3653 3.6143
;
International Tables for Crystallography
(Vol. C, Tables 4.2.6.8 and 6.1.1.4)
;

loop_
_geom_angle_atom_site_label_1
_geom_angle_atom_site_label_2
_geom_angle_atom_site_label_3
_geom_angle
_geom_angle_site_symmetry_1
_geom_angle_site_symmetry_3
N3 Co1 N3 132.6(5) . 5
N3 Co1 N3 99.29(19) . 20_666
N3 Co1 N3 99.29(19) 5 20_666
N3 Co1 N3 99.29(19) . 19_666
N3 Co1 N3 99.29(19) 5 19_666
N3 Co1 N3 132.6(5) 20_666 19_666
O1 N1 O1 123.9(13) 5_655 .
O1 N1 C2 118.0(7) 5_655 .
O1 N1 C2 118.0(7) . .
C2 N3 C4 101.3(10) . .
C2 N3 Co1 125.4(7) . .
C4 N3 Co1 133.4(8) . .
N3 C2 N3 118.1(13) . 5_655
N3 C2 N1 120.9(7) . .
N3 C2 N1 121.0(7) 5_655 .
C4 C4 N3 109.7(7) 5_655 .
C4 C4 H4 125.2 5_655 .
N3 C4 H4 125.2 . .

loop_
_geom_bond_atom_site_label_1
_geom_bond_atom_site_label_2
_geom_bond_distance
_geom_bond_site_symmetry_2
Co1 N3 2.042(11) .
Co1 N3 2.042(11) 5
Co1 N3 2.042(11) 20_666
Co1 N3 2.042(11) 19_666
O1 N1 1.232(11) .
N1 O1 1.232(11) 5_655
N1 C2 1.42(2) .
N3 C2 1.333(12) .
N3 C4 1.375(15) .
C2 N3 1.333(12) 5_655
C4 C4 1.36(3) 5_655
C4 H4 0.9500 .

loop_
_geom_torsion_atom_site_label_1
_geom_torsion_atom_site_label_2
_geom_torsion_atom_site_label_3
_geom_torsion_atom_site_label_4
_geom_torsion
_geom_torsion_site_symmetry_1
_geom_torsion_site_symmetry_4
C4 N3 C2 N3 0.000(0) . 5_655
Co1 N3 C2 N3 180.000(1) . 5_655
C4 N3 C2 N1 180.000(0) . .
Co1 N3 C2 N1 0.000(1) . .
O1 N1 C2 N3 0.000(1) 5_655 .
O1 N1 C2 N3 180.000(1) . .
O1 N1 C2 N3 180.000(1) 5_655 5_655
O1 N1 C2 N3 0.000(1) . 5_655
C2 N3 C4 C4 0.000(1) . 5_655
Co1 N3 C4 C4 180.000(1) . 5_655
